data_7004296
loop_
_publ_author_name
'Santillan, Guillermo A.'
'Carrano, Carl J.'

_publ_section_title
;
 Nickel(ii), copper(ii), and cobalt(ii) solid-state structures formed
 through hydrogen bonding with ditopic heteroscorpionate ligands
;
_journal_issue 30
_journal_name_full 'Dalton Transactions'
_journal_page_first 3995
_journal_page_last 4005
_journal_paper_doi 10.1039/B805253K
_journal_year 2008
_chemical_formula_sum 'C36 H38 N10 Ni O10'
_chemical_formula_weight 829.47
_chemical_name_systematic
;
?
;
_space_group_IT_number 13
_symmetry_cell_setting monoclinic
_symmetry_space_group_name_Hall '-P 2yc'
_symmetry_space_group_name_H-M 'P 1 2/c 1'
_atom_sites_solution_hydrogens geom
_atom_sites_solution_primary direct
_atom_sites_solution_secondary difmap
_audit_creation_method SHELXL-97
_cell_angle_alpha 90.00
_cell_angle_beta 102.576(6)
_cell_angle_gamma 90.00
_cell_formula_units_Z 2
_cell_length_a 11.8033(15)
_cell_length_b 10.6761(15)
_cell_length_c 15.586(2)
_cell_measurement_reflns_used 3030
_cell_measurement_temperature 240(2)
_cell_measurement_theta_max 25.90
_cell_measurement_theta_min 2.33
_cell_volume 1916.9(4)
_computing_cell_refinement 'Bruker SMART'
_computing_data_collection 'Bruker SMART'
_computing_data_reduction 'Bruker SAINT'
_computing_molecular_graphics 'Bruker SHELXTL'
_computing_publication_material 'Bruker SHELXTL'
_computing_structure_refinement 'SHELXL-97 (Sheldrick, 1997)'
_computing_structure_solution 'SHELXS-97 (Sheldrick, 1990)'
_diffrn_ambient_temperature 240(2)
_diffrn_measured_fraction_theta_full 0.992
_diffrn_measured_fraction_theta_max 0.992
_diffrn_measurement_device_type 'CCD area detector'
_diffrn_measurement_method 'phi and omega scans'
_diffrn_radiation_monochromator graphite
_diffrn_radiation_source 'fine-focus sealed tube'
_diffrn_radiation_type MoK\a
_diffrn_radiation_wavelength 0.71073
_diffrn_reflns_av_R_equivalents 0.0408
_diffrn_reflns_av_sigmaI/netI 0.0214
_diffrn_reflns_limit_h_max 12
_diffrn_reflns_limit_h_min -14
_diffrn_reflns_limit_k_max 13
_diffrn_reflns_limit_k_min -13
_diffrn_reflns_limit_l_max 19
_diffrn_reflns_limit_l_min -19
_diffrn_reflns_number 34397
_diffrn_reflns_theta_full 25.90
_diffrn_reflns_theta_max 25.90
_diffrn_reflns_theta_min 2.33
_exptl_absorpt_coefficient_mu 0.577
_exptl_absorpt_correction_T_max 0.9553
_exptl_absorpt_correction_T_min 0.8460
_exptl_absorpt_correction_type multi-scan
_exptl_absorpt_process_details SADABS
_exptl_crystal_colour green
_exptl_crystal_density_diffrn 1.437
_exptl_crystal_density_meas ?
_exptl_crystal_density_method .
_exptl_crystal_description plate
_exptl_crystal_F_000 864
_exptl_crystal_size_max 0.30
_exptl_crystal_size_mid 0.30
_exptl_crystal_size_min 0.08
_refine_diff_density_max 0.540
_refine_diff_density_min -0.396
_refine_diff_density_rms 0.065
_refine_ls_extinction_method none
_refine_ls_goodness_of_fit_ref 1.057
_refine_ls_hydrogen_treatment constr
_refine_ls_matrix_type full
_refine_ls_number_parameters 277
_refine_ls_number_reflns 3704
_refine_ls_number_restraints 0
_refine_ls_restrained_S_all 1.057
_refine_ls_R_factor_all 0.0535
_refine_ls_R_factor_gt 0.0432
_refine_ls_shift/su_max 0.000
_refine_ls_shift/su_mean 0.000
_refine_ls_structure_factor_coef Fsqd
_refine_ls_weighting_details 'calc w=1/[\s^2^(Fo^2^)+(0.0810P)^2^+1.2107P] where P=(Fo^2^+2Fc^2^)/3'
_refine_ls_weighting_scheme calc
_refine_ls_wR_factor_gt 0.1256
_refine_ls_wR_factor_ref 0.1355
_reflns_number_gt 3116
_reflns_number_total 3704
_reflns_threshold_expression >2sigma(I)
_cod_data_source_file B805253K.txt
_cod_data_source_block gs44a
_cod_original_sg_symbol_H-M P2/c
_cod_database_code 7004296

loop_
_symmetry_equiv_pos_as_xyz
'x, y, z'
'-x, y, -z+1/2'
'-x, -y, -z'
'x, -y, z-1/2'

loop_
_atom_site_label
_atom_site_type_symbol
_atom_site_fract_x
_atom_site_fract_y
_atom_site_fract_z
_atom_site_U_iso_or_equiv
_atom_site_adp_type
_atom_site_occupancy
_atom_site_symmetry_multiplicity
_atom_site_calc_flag
_atom_site_refinement_flags
_atom_site_disorder_assembly
_atom_site_disorder_group
Ni1 Ni 0.5000 0.70341(4) 0.7500 0.03062(16) Uani 1 2 d S . .
N1 N 0.63162(18) 0.8379(2) 0.77656(13) 0.0373(5) Uani 1 1 d . . .
N2 N 0.70739(19) 0.8508(2) 0.72091(14) 0.0406(5) Uani 1 1 d . . .
N3 N 0.52620(18) 0.69357(19) 0.62189(13) 0.0336(5) Uani 1 1 d . . .
N4 N 0.63169(17) 0.7139(2) 0.60092(13) 0.0335(5) Uani 1 1 d . . .
N5 N 0.5000 0.4670(3) 0.7500 0.0491(9) Uani 1 2 d S . .
O1 O 1.0310(2) 0.3471(3) 0.94137(15) 0.0729(7) Uani 1 1 d . . .
O2 O 0.9321(2) 0.2169(2) 0.84232(19) 0.0709(7) Uani 1 1 d . . .
O3 O 0.40994(17) 0.52983(19) 0.71744(13) 0.0474(5) Uani 1 1 d . . .
O4 O 0.5000 0.3519(3) 0.7500 0.0810(12) Uani 1 2 d S . .
C1 C 0.8437(5) 1.0034(5) 0.6760(3) 0.109(2) Uani 1 1 d . . .
H1A H 0.8564 0.9353 0.6390 0.163 Uiso 1 1 calc R . .
H1B H 0.9158 1.0259 0.7147 0.163 Uiso 1 1 calc R . .
H1C H 0.8137 1.0742 0.6402 0.163 Uiso 1 1 calc R . .
C2 C 0.7584(3) 0.9643(3) 0.7291(2) 0.0633(9) Uani 1 1 d . . .
C3 C 0.7135(4) 1.0276(3) 0.7900(2) 0.0717(11) Uani 1 1 d . . .
H3A H 0.7313 1.1092 0.8092 0.086 Uiso 1 1 calc R . .
C4 C 0.6361(3) 0.9474(3) 0.81805(19) 0.0499(7) Uani 1 1 d . . .
C5 C 0.5672(3) 0.9765(3) 0.8859(2) 0.0602(9) Uani 1 1 d . . .
H5A H 0.5207 0.9052 0.8933 0.090 Uiso 1 1 calc R . .
H5B H 0.5177 1.0471 0.8669 0.090 Uiso 1 1 calc R . .
H5C H 0.6191 0.9958 0.9407 0.090 Uiso 1 1 calc R . .
C6 C 0.7285(3) 0.7140(3) 0.47300(19) 0.0511(7) Uani 1 1 d . . .
H6A H 0.7953 0.7347 0.5179 0.077 Uiso 1 1 calc R . .
H6B H 0.7149 0.7791 0.4294 0.077 Uiso 1 1 calc R . .
H6C H 0.7417 0.6362 0.4459 0.077 Uiso 1 1 calc R . .
C7 C 0.6246(2) 0.7017(2) 0.51313(16) 0.0376(6) Uani 1 1 d . . .
C8 C 0.5122(2) 0.6739(3) 0.47644(16) 0.0411(6) Uani 1 1 d . . .
H8A H 0.4807 0.6598 0.4172 0.049 Uiso 1 1 calc R . .
C9 C 0.4528(2) 0.6703(3) 0.54539(16) 0.0376(6) Uani 1 1 d . . .
C10 C 0.3271(2) 0.6492(3) 0.53909(19) 0.0519(7) Uani 1 1 d . . .
H10A H 0.3109 0.6518 0.5968 0.078 Uiso 1 1 calc R . .
H10B H 0.3056 0.5687 0.5131 0.078 Uiso 1 1 calc R . .
H10C H 0.2833 0.7133 0.5032 0.078 Uiso 1 1 calc R . .
C11 C 0.7332(2) 0.7468(3) 0.66820(16) 0.0373(6) Uani 1 1 d . . .
H11A H 0.7907 0.7783 0.6367 0.045 Uiso 1 1 calc R . .
C12 C 0.7900(2) 0.6361(3) 0.72228(15) 0.0367(6) Uani 1 1 d . . .
C13 C 0.7752(2) 0.5156(3) 0.68888(17) 0.0422(6) Uani 1 1 d . . .
H13A H 0.7279 0.5023 0.6336 0.051 Uiso 1 1 calc R . .
C14 C 0.8291(2) 0.4156(3) 0.73603(18) 0.0444(7) Uani 1 1 d . . .
H14A H 0.8170 0.3350 0.7132 0.053 Uiso 1 1 calc R . .
C15 C 0.9020(2) 0.4348(3) 0.81805(17) 0.0417(6) Uani 1 1 d . . .
C16 C 0.9588(3) 0.3244(4) 0.8700(2) 0.0552(8) Uani 1 1 d . . .
C17 C 0.9200(2) 0.5551(3) 0.85059(18) 0.0469(7) Uani 1 1 d . . .
H17A H 0.9701 0.5684 0.9048 0.056 Uiso 1 1 calc R . .
C18 C 0.8648(2) 0.6559(3) 0.80389(17) 0.0449(6) Uani 1 1 d . . .
H18A H 0.8772 0.7365 0.8266 0.054 Uiso 1 1 calc R . .
O6 O 0.1303(5) 0.8673(6) 0.5092(4) 0.0793(15) Uani 0.50 1 d P . .
N6 N 0.0578(7) 0.9356(7) 0.5297(4) 0.0727(17) Uani 0.50 1 d P . .
O7 O 0.0644(9) 1.0483(7) 0.5232(5) 0.124(3) Uani 0.50 1 d P . .
O5 O -0.0155(6) 0.8815(8) 0.5601(6) 0.120(3) Uani 0.50 1 d P . .

loop_
_atom_site_aniso_label
_atom_site_aniso_U_11
_atom_site_aniso_U_22
_atom_site_aniso_U_33
_atom_site_aniso_U_23
_atom_site_aniso_U_13
_atom_site_aniso_U_12
Ni1 0.0344(3) 0.0347(3) 0.0257(2) 0.000 0.01308(17) 0.000
N1 0.0409(11) 0.0440(12) 0.0304(10) -0.0044(9) 0.0151(9) -0.0062(9)
N2 0.0442(12) 0.0459(13) 0.0358(11) -0.0074(10) 0.0178(9) -0.0115(10)
N3 0.0326(10) 0.0431(12) 0.0274(10) -0.0014(8) 0.0115(8) -0.0027(9)
N4 0.0340(10) 0.0435(12) 0.0260(10) -0.0010(8) 0.0129(8) -0.0027(9)
N5 0.079(3) 0.0396(18) 0.0387(17) 0.000 0.0350(18) 0.000
O1 0.0770(16) 0.0831(18) 0.0498(13) 0.0005(12) -0.0052(12) 0.0177(14)
O2 0.0637(16) 0.0632(16) 0.0778(17) -0.0038(13) -0.0021(13) 0.0072(12)
O3 0.0507(11) 0.0517(12) 0.0451(11) -0.0041(9) 0.0222(9) -0.0101(9)
O4 0.159(4) 0.0352(17) 0.059(2) 0.000 0.046(2) 0.000
C1 0.146(4) 0.106(3) 0.100(3) -0.044(3) 0.083(3) -0.087(3)
C2 0.083(2) 0.062(2) 0.0543(18) -0.0187(15) 0.0350(17) -0.0352(18)
C3 0.103(3) 0.056(2) 0.067(2) -0.0258(17) 0.043(2) -0.039(2)
C4 0.0653(19) 0.0455(16) 0.0438(15) -0.0120(12) 0.0224(14) -0.0140(14)
C5 0.081(2) 0.0501(18) 0.0595(19) -0.0223(15) 0.0359(18) -0.0105(16)
C6 0.0559(17) 0.068(2) 0.0369(14) -0.0020(13) 0.0267(13) -0.0050(14)
C7 0.0468(14) 0.0422(14) 0.0277(12) 0.0022(10) 0.0168(11) 0.0012(11)
C8 0.0477(15) 0.0523(16) 0.0239(12) -0.0026(10) 0.0096(11) -0.0025(12)
C9 0.0389(13) 0.0468(15) 0.0282(12) -0.0028(10) 0.0098(10) -0.0018(11)
C10 0.0399(15) 0.076(2) 0.0394(15) -0.0135(14) 0.0070(12) -0.0066(14)
C11 0.0338(13) 0.0498(15) 0.0313(12) -0.0066(11) 0.0136(10) -0.0079(11)
C12 0.0265(11) 0.0569(16) 0.0289(12) -0.0054(11) 0.0104(9) -0.0028(11)
C13 0.0346(13) 0.0590(17) 0.0317(13) -0.0116(12) 0.0043(10) 0.0019(12)
C14 0.0354(13) 0.0567(17) 0.0422(14) -0.0098(12) 0.0113(11) 0.0053(12)
C15 0.0294(12) 0.0617(17) 0.0372(13) -0.0048(12) 0.0140(10) 0.0044(12)
C16 0.0370(15) 0.081(2) 0.0519(18) 0.0094(16) 0.0198(13) 0.0175(15)
C17 0.0342(13) 0.073(2) 0.0319(13) -0.0066(13) 0.0040(11) 0.0009(13)
C18 0.0393(14) 0.0591(17) 0.0362(14) -0.0122(12) 0.0081(11) -0.0054(13)
O6 0.079(3) 0.091(4) 0.071(3) -0.010(3) 0.022(3) -0.004(3)
N6 0.088(5) 0.076(5) 0.056(4) -0.012(3) 0.020(3) -0.015(4)
O7 0.213(10) 0.060(4) 0.092(5) -0.008(3) 0.015(5) 0.005(5)
O5 0.100(5) 0.108(5) 0.167(8) -0.008(5) 0.063(5) 0.003(4)

loop_
_atom_type_symbol
_atom_type_description
_atom_type_scat_dispersion_real
_atom_type_scat_dispersion_imag
_atom_type_scat_source
C C 0.0033 0.0016 'International Tables Vol C Tables 4.2.6.8 and 6.1.1.4'
H H 0.0000 0.0000 'International Tables Vol C Tables 4.2.6.8 and 6.1.1.4'
N N 0.0061 0.0033 'International Tables Vol C Tables 4.2.6.8 and 6.1.1.4'
O O 0.0106 0.0060 'International Tables Vol C Tables 4.2.6.8 and 6.1.1.4'
Ni Ni 0.3393 1.1124 'International Tables Vol C Tables 4.2.6.8 and 6.1.1.4'

loop_
_geom_angle_atom_site_label_1
_geom_angle_atom_site_label_2
_geom_angle_atom_site_label_3
_geom_angle
_geom_angle_site_symmetry_1
_geom_angle_site_symmetry_3
_geom_angle_publ_flag
N3 Ni1 N3 174.23(12) . 2_656 ?
N3 Ni1 N1 88.02(8) . . ?
N3 Ni1 N1 95.95(8) 2_656 . ?
N3 Ni1 N1 95.95(8) . 2_656 ?
N3 Ni1 N1 88.02(8) 2_656 2_656 ?
N1 Ni1 N1 93.20(13) . 2_656 ?
N3 Ni1 O3 84.21(8) . . ?
N3 Ni1 O3 90.79(8) 2_656 . ?
N1 Ni1 O3 161.94(8) . . ?
N1 Ni1 O3 103.79(9) 2_656 . ?
N3 Ni1 O3 90.79(8) . 2_656 ?
N3 Ni1 O3 84.21(8) 2_656 2_656 ?
N1 Ni1 O3 103.79(8) . 2_656 ?
N1 Ni1 O3 161.94(8) 2_656 2_656 ?
O3 Ni1 O3 60.17(12) . 2_656 ?
C4 N1 N2 104.8(2) . . ?
C4 N1 Ni1 130.46(19) . . ?
N2 N1 Ni1 119.94(15) . . ?
C2 N2 N1 111.5(2) . . ?
C2 N2 C11 126.7(2) . . ?
N1 N2 C11 121.6(2) . . ?
C9 N3 N4 105.23(19) . . ?
C9 N3 Ni1 131.34(17) . . ?
N4 N3 Ni1 123.42(15) . . ?
C7 N4 N3 111.4(2) . . ?
C7 N4 C11 127.6(2) . . ?
N3 N4 C11 120.99(19) . . ?
O4 N5 O3 122.02(16) . 2_656 ?
O4 N5 O3 122.02(16) . . ?
O3 N5 O3 116.0(3) 2_656 . ?
N5 O3 Ni1 91.93(17) . . ?
N2 C2 C3 106.2(3) . . ?
N2 C2 C1 122.6(3) . . ?
C3 C2 C1 131.1(3) . . ?
C2 C3 C4 107.2(3) . . ?
N1 C4 C3 110.3(3) . . ?
N1 C4 C5 123.6(3) . . ?
C3 C4 C5 126.0(3) . . ?
C8 C7 N4 106.5(2) . . ?
C8 C7 C6 131.0(2) . . ?
N4 C7 C6 122.4(2) . . ?
C7 C8 C9 106.7(2) . . ?
N3 C9 C8 110.1(2) . . ?
N3 C9 C10 122.2(2) . . ?
C8 C9 C10 127.7(2) . . ?
N2 C11 N4 110.6(2) . . ?
N2 C11 C12 113.7(2) . . ?
N4 C11 C12 114.0(2) . . ?
C13 C12 C18 119.1(3) . . ?
C13 C12 C11 120.6(2) . . ?
C18 C12 C11 120.1(3) . . ?
C14 C13 C12 121.1(2) . . ?
C13 C14 C15 119.9(3) . . ?
C17 C15 C14 119.3(3) . . ?
C17 C15 C16 121.1(3) . . ?
C14 C15 C16 119.6(3) . . ?
O2 C16 O1 123.5(3) . . ?
O2 C16 C15 119.2(3) . . ?
O1 C16 C15 117.3(3) . . ?
C18 C17 C15 120.9(2) . . ?
C17 C18 C12 119.6(3) . . ?
O7 N6 O5 124.5(9) . . ?
O7 N6 O6 120.7(8) . . ?
O5 N6 O6 114.7(8) . . ?
O7 N6 O7 84.9(8) . 3_576 ?
O5 N6 O7 65.9(6) . 3_576 ?
O6 N6 O7 124.6(6) . 3_576 ?
N6 O7 O5 123.3(8) . 3_576 ?
N6 O7 N6 95.1(8) . 3_576 ?
O5 O7 N6 47.8(4) 3_576 3_576 ?
N6 O5 O7 66.4(7) . 3_576 ?

loop_
_geom_bond_atom_site_label_1
_geom_bond_atom_site_label_2
_geom_bond_distance
_geom_bond_site_symmetry_2
_geom_bond_publ_flag
Ni1 N3 2.0886(19) . ?
Ni1 N3 2.0886(19) 2_656 ?
Ni1 N1 2.090(2) . ?
Ni1 N1 2.090(2) 2_656 ?
Ni1 O3 2.142(2) . ?
Ni1 O3 2.1416(19) 2_656 ?
N1 C4 1.331(4) . ?
N1 N2 1.382(3) . ?
N2 C2 1.347(4) . ?
N2 C11 1.452(3) . ?
N3 C9 1.336(3) . ?
N3 N4 1.372(3) . ?
N4 C7 1.359(3) . ?
N4 C11 1.453(3) . ?
N5 O4 1.228(5) . ?
N5 O3 1.266(3) 2_656 ?
N5 O3 1.266(3) . ?
O1 C16 1.269(4) . ?
O2 C16 1.243(4) . ?
C1 C2 1.496(5) . ?
C2 C3 1.362(5) . ?
C3 C4 1.390(4) . ?
C4 C5 1.500(4) . ?
C6 C7 1.498(4) . ?
C7 C8 1.359(4) . ?
C8 C9 1.406(3) . ?
C9 C10 1.483(4) . ?
C11 C12 1.520(4) . ?
C12 C13 1.384(4) . ?
C12 C18 1.397(4) . ?
C13 C14 1.372(4) . ?
C14 C15 1.392(4) . ?
C15 C17 1.380(4) . ?
C15 C16 1.502(4) . ?
C17 C18 1.381(4) . ?
O6 N6 1.219(8) . ?
N6 O7 1.211(9) . ?
N6 O5 1.219(9) . ?
N6 O7 1.508(11) 3_576 ?
O7 O5 1.502(11) 3_576 ?
O7 N6 1.508(11) 3_576 ?
O5 O7 1.502(11) 3_576 ?
